data_4513343
loop_
_publ_author_name
'L\'opez-Mej\'ias, Vilmal\'i'
'Matzger, Adam J.'

_publ_section_title
;
 Structure--Polymorphism Study of Fenamates: Toward Developing an
 Understanding of the Polymorphophore
;
_journal_issue 8
_journal_name_full 'Crystal Growth &amp; Design'
_journal_page_first 3955
_journal_paper_doi 10.1021/acs.cgd.5b00570
_journal_volume 15
_journal_year 2015
_chemical_formula_moiety 'C14 H13 N O2'
_chemical_formula_sum 'C14 H13 N O2'
_chemical_formula_weight 227.25
_chemical_name_common 'N-(2-methylphenyl)anthranilic acid'
_chemical_name_systematic
; 
 N-(2-methylphenyl)anthranilic acid 
;
_space_group_IT_number 14
_symmetry_cell_setting monoclinic
_symmetry_Int_Tables_number 14
_symmetry_space_group_name_Hall '-P 2ybc'
_symmetry_space_group_name_H-M 'P 1 21/c 1'
_atom_sites_solution_hydrogens geom
_atom_sites_solution_primary direct
_atom_sites_solution_secondary difmap
_audit_creation_method SHELXL-97
_cell_angle_alpha 90.00
_cell_angle_beta 118.367(6)
_cell_angle_gamma 90.00
_cell_formula_units_Z 4
_cell_length_a 7.1535(5)
_cell_length_b 25.0556(16)
_cell_length_c 7.3743(10)
_cell_measurement_reflns_used 7587
_cell_measurement_temperature 95(2)
_cell_measurement_theta_max 66.60
_cell_measurement_theta_min 6.80
_cell_volume 1163.0(2)
_computing_cell_refinement 'CrystalClear-SM Expert 2.0 r4'
_computing_data_collection 'CrystalClear-SM Expert 2.0 r4 (Rigaku, 2009)'
_computing_data_reduction 'CrystalClear-SM Expert 2.0 r4'
_computing_molecular_graphics 'CrystalStructure 4.0 (Rigaku, 2009)'
_computing_publication_material 'CrystalStructure 4.0'
_computing_structure_refinement 'SHELXL-97 (Sheldrick, 1997)'
_computing_structure_solution 'SIR92 (Altomare, et al., 1994)'
_diffrn_ambient_temperature 95(2)
_diffrn_measured_fraction_theta_full 0.973
_diffrn_measured_fraction_theta_max 0.973
_diffrn_measurement_device_type 'Rigaku R-AXIS RAPID imaging plate'
_diffrn_measurement_method \w
_diffrn_radiation_monochromator graphite
_diffrn_radiation_source 'fine-focus sealed tube'
_diffrn_radiation_type CuK\a
_diffrn_radiation_wavelength 1.54187
_diffrn_reflns_av_R_equivalents 0.0183
_diffrn_reflns_av_sigmaI/netI 0.0147
_diffrn_reflns_limit_h_max 8
_diffrn_reflns_limit_h_min -8
_diffrn_reflns_limit_k_max 20
_diffrn_reflns_limit_k_min -29
_diffrn_reflns_limit_l_max 8
_diffrn_reflns_limit_l_min -8
_diffrn_reflns_number 11714
_diffrn_reflns_theta_full 67.73
_diffrn_reflns_theta_max 67.73
_diffrn_reflns_theta_min 7.04
_diffrn_standards_number 0
_exptl_absorpt_coefficient_mu 0.704
_exptl_absorpt_correction_T_max 0.986
_exptl_absorpt_correction_T_min 0.892
_exptl_absorpt_correction_type multi-scan
_exptl_absorpt_process_details
;
    Higashi, T. (1995). Program for Absorption Correction.
    Rigaku Corporation, Tokyo, Japan.
;
_exptl_crystal_colour 'light yellow'
_exptl_crystal_density_diffrn 1.298
_exptl_crystal_density_method 'not measured'
_exptl_crystal_description cube
_exptl_crystal_F_000 480
_exptl_crystal_size_max 0.05
_exptl_crystal_size_mid 0.02
_exptl_crystal_size_min 0.02
_refine_diff_density_max 0.497
_refine_diff_density_min -0.335
_refine_diff_density_rms 0.053
_refine_ls_extinction_method none
_refine_ls_goodness_of_fit_ref 1.164
_refine_ls_hydrogen_treatment riding
_refine_ls_matrix_type full
_refine_ls_number_parameters 157
_refine_ls_number_reflns 2050
_refine_ls_number_restraints 1
_refine_ls_restrained_S_all 1.164
_refine_ls_R_factor_all 0.0782
_refine_ls_R_factor_gt 0.0636
_refine_ls_shift/su_max 0.000
_refine_ls_shift/su_mean 0.000
_refine_ls_structure_factor_coef Fsqd
_refine_ls_weighting_details 'calc w=1/[\s^2^(Fo^2^)+(0.0666P)^2^+0.9100P] where P=(Fo^2^+2Fc^2^)/3'
_refine_ls_weighting_scheme calc
_refine_ls_wR_factor_gt 0.1623
_refine_ls_wR_factor_ref 0.1790
_reflns_number_gt 1634
_reflns_number_total 2050
_reflns_threshold_expression >2sigma(I)
_cod_data_source_file cg5b00570_si_002.cif
_cod_data_source_block TAanalogue3-form-II
_cod_depositor_comments 'Adding full bibliography for 4513336--4513344.cif.'
_cod_original_cell_volume 1163.03(19)
_cod_database_code 4513343

loop_
_symmetry_equiv_pos_as_xyz
'x, y, z'
'-x, y+1/2, -z+1/2'
'-x, -y, -z'
'x, -y-1/2, z-1/2'

loop_
_atom_site_label
_atom_site_type_symbol
_atom_site_fract_x
_atom_site_fract_y
_atom_site_fract_z
_atom_site_U_iso_or_equiv
_atom_site_adp_type
_atom_site_occupancy
_atom_site_symmetry_multiplicity
_atom_site_calc_flag
_atom_site_refinement_flags
O1 O 0.9260(3) -0.00333(9) 1.2029(3) 0.0524(6) Uani 1 1 d D
H18 H 1.005(4) -0.0176(11) 1.157(4) 0.063 Uiso 1 1 d D
O2 O 0.8257(3) 0.04835(9) 0.9260(3) 0.0536(6) Uani 1 1 d .
N3 N 0.4975(4) 0.11471(11) 0.8195(3) 0.0583(7) Uani 1 1 d .
H3 H 0.6064 0.1048 0.8030 0.070 Uiso 1 1 calc R
C4 C 0.4952(4) 0.09652(12) 0.9929(4) 0.0467(7) Uani 1 1 d .
C5 C 0.3489(4) 0.11695(11) 1.0500(4) 0.0469(7) Uani 1 1 d .
H5 H 0.2500 0.1434 0.9672 0.056 Uiso 1 1 calc R
C6 C 0.3472(4) 0.09912(11) 1.2236(4) 0.0480(7) Uani 1 1 d .
H6 H 0.2451 0.1128 1.2591 0.058 Uiso 1 1 calc R
C7 C 0.8040(4) 0.03443(12) 1.0741(4) 0.0471(7) Uani 1 1 d .
C8 C 0.6444(4) 0.05760(12) 1.1217(4) 0.0455(7) Uani 1 1 d .
C9 C 0.3453(5) 0.14764(12) 0.6631(4) 0.0540(7) Uani 1 1 d .
C10 C 0.1257(5) 0.13718(14) 0.5733(4) 0.0625(9) Uani 1 1 d .
H10 H 0.0739 0.1083 0.6200 0.075 Uiso 1 1 calc R
C11 C 0.6408(4) 0.04062(12) 1.2999(4) 0.0493(7) Uani 1 1 d .
H11 H 0.7408 0.0149 1.3867 0.059 Uiso 1 1 calc R
C12 C 0.4940(4) 0.06082(12) 1.3508(4) 0.0506(7) Uani 1 1 d .
H12 H 0.4916 0.0489 1.4720 0.061 Uiso 1 1 calc R
C13 C 0.0658(15) 0.2101(3) 0.3477(10) 0.153(4) Uani 1 1 d .
H13 H -0.0309 0.2327 0.2407 0.183 Uiso 1 1 calc R
C14 C 0.4212(8) 0.18821(16) 0.5893(6) 0.0936(14) Uani 1 1 d .
C15 C -0.0138(8) 0.1702(2) 0.4141(5) 0.1073(18) Uani 1 1 d .
H15 H -0.1629 0.1648 0.3532 0.129 Uiso 1 1 calc R
C16 C 0.2720(16) 0.2193(2) 0.4245(10) 0.150(4) Uani 1 1 d .
H16 H 0.3197 0.2470 0.3683 0.180 Uiso 1 1 calc R
C17 C 0.6478(11) 0.1987(3) 0.6744(8) 0.178(4) Uani 1 1 d .
H17A H 0.7216 0.1655 0.6774 0.213 Uiso 1 1 calc R
H17B H 0.7040 0.2127 0.8148 0.213 Uiso 1 1 calc R
H17C H 0.6703 0.2250 0.5883 0.213 Uiso 1 1 calc R

loop_
_atom_site_aniso_label
_atom_site_aniso_U_11
_atom_site_aniso_U_22
_atom_site_aniso_U_33
_atom_site_aniso_U_23
_atom_site_aniso_U_13
_atom_site_aniso_U_12
O1 0.0415(10) 0.0867(15) 0.0365(10) 0.0008(9) 0.0246(8) 0.0128(9)
O2 0.0369(9) 0.0979(15) 0.0336(9) 0.0017(9) 0.0230(8) 0.0083(9)
N3 0.0463(13) 0.105(2) 0.0321(11) 0.0118(12) 0.0259(10) 0.0167(12)
C4 0.0411(13) 0.0763(19) 0.0274(11) -0.0018(12) 0.0200(10) 0.0029(12)
C5 0.0472(14) 0.0660(17) 0.0324(12) 0.0022(12) 0.0229(11) 0.0116(12)
C6 0.0501(15) 0.0673(18) 0.0374(13) -0.0006(12) 0.0295(12) 0.0086(13)
C7 0.0312(12) 0.083(2) 0.0272(12) -0.0057(12) 0.0140(10) 0.0017(12)
C8 0.0361(13) 0.0748(19) 0.0293(12) -0.0026(11) 0.0186(10) 0.0054(12)
C9 0.081(2) 0.0623(17) 0.0363(13) 0.0026(12) 0.0423(14) 0.0082(15)
C10 0.0603(17) 0.097(2) 0.0312(13) 0.0076(14) 0.0228(13) 0.0408(17)
C11 0.0484(14) 0.0723(18) 0.0337(13) 0.0027(12) 0.0247(12) 0.0115(13)
C12 0.0579(16) 0.0706(18) 0.0368(13) 0.0056(12) 0.0335(13) 0.0121(13)
C13 0.307(10) 0.114(5) 0.099(4) 0.061(4) 0.146(6) 0.134(6)
C14 0.169(4) 0.082(3) 0.074(2) -0.029(2) 0.093(3) -0.041(3)
C15 0.130(4) 0.153(4) 0.0470(18) 0.024(2) 0.048(2) 0.096(3)
C16 0.347(11) 0.074(3) 0.117(5) 0.017(3) 0.182(8) 0.021(5)
C17 0.237(7) 0.238(7) 0.108(4) -0.090(4) 0.123(5) -0.184(6)

loop_
_atom_type_symbol
_atom_type_description
_atom_type_scat_dispersion_real
_atom_type_scat_dispersion_imag
_atom_type_scat_source
C C 0.0181 0.0091 'International Tables Vol C Tables 4.2.6.8 and 6.1.1.4'
H H 0.0000 0.0000 'International Tables Vol C Tables 4.2.6.8 and 6.1.1.4'
N N 0.0311 0.0180 'International Tables Vol C Tables 4.2.6.8 and 6.1.1.4'
O O 0.0492 0.0322 'International Tables Vol C Tables 4.2.6.8 and 6.1.1.4'

loop_
_geom_angle_atom_site_label_1
_geom_angle_atom_site_label_2
_geom_angle_atom_site_label_3
_geom_angle
C4 N3 C9 127.7(2)
N3 C4 C5 120.3(2)
N3 C4 C8 121.0(2)
C5 C4 C8 118.7(2)
C6 C5 C4 120.4(2)
C5 C6 C12 121.0(2)
O2 C7 O1 121.4(2)
O2 C7 C8 123.0(2)
O1 C7 C8 115.6(2)
C11 C8 C4 119.6(2)
C11 C8 C7 118.1(2)
C4 C8 C7 122.3(2)
C14 C9 C10 120.7(3)
C14 C9 N3 117.1(3)
C10 C9 N3 121.9(3)
C15 C10 C9 118.5(4)
C12 C11 C8 120.4(3)
C11 C12 C6 119.8(2)
C16 C13 C15 123.2(6)
C9 C14 C16 117.9(5)
C9 C14 C17 121.9(5)
C16 C14 C17 120.2(5)
C13 C15 C10 119.2(5)
C13 C16 C14 120.4(5)

loop_
_geom_bond_atom_site_label_1
_geom_bond_atom_site_label_2
_geom_bond_distance
O1 C7 1.331(3)
O2 C7 1.225(3)
N3 C4 1.364(3)
N3 C9 1.415(4)
C4 C5 1.398(3)
C4 C8 1.425(4)
C5 C6 1.361(3)
C6 C12 1.403(4)
C7 C8 1.464(3)
C8 C11 1.393(3)
C9 C14 1.381(5)
C9 C10 1.409(4)
C10 C15 1.395(4)
C11 C12 1.369(3)
C13 C16 1.325(10)
C13 C15 1.353(9)
C14 C16 1.411(8)
C14 C17 1.457(7)
